data_7057237
loop_
_publ_author_name
'Zhang, Fan'
'Baudron, St\'ephane A.'
'Hosseini, Mir Wais'

_publ_section_title
;
 Symmetrical and dissymmetrical 2,2&#x2032;-bis-dipyrrin ligands and
 Zn(ii) binuclear helicates
;
_journal_issue 9
_journal_name_full 'New Journal of Chemistry'
_journal_page_first 6997
_journal_paper_doi 10.1039/C8NJ00335A
_journal_volume 42
_journal_year 2018
_chemical_formula_sum 'C76 H54 N10 O2 Zn2'
_chemical_formula_weight 1270.03
_space_group_crystal_system monoclinic
_space_group_IT_number 13
_space_group_name_Hall '-P 2yac'
_space_group_name_H-M_alt 'P 1 2/n 1'
_symmetry_space_group_name_Hall '-P 2yac'
_symmetry_space_group_name_H-M 'P 1 2/n 1'
_atom_sites_solution_hydrogens geom
_audit_creation_method SHELXL-2016/6
_audit_update_record
;
2018-01-18 deposited with the CCDC.
2018-04-02 downloaded from the CCDC.
;
_cell_angle_alpha 90
_cell_angle_beta 93.0870(10)
_cell_angle_gamma 90
_cell_formula_units_Z 4
_cell_length_a 21.6164(17)
_cell_length_b 9.6459(5)
_cell_length_c 33.206(3)
_cell_measurement_reflns_used 6591
_cell_measurement_temperature 173(2)
_cell_measurement_theta_max 23.27
_cell_measurement_theta_min 2.31
_cell_volume 6913.7(9)
_computing_cell_refinement 'Bruker SAINT'
_computing_data_collection 'Bruker APEX2'
_computing_data_reduction 'Bruker SAINT'
_computing_molecular_graphics 'Bruker SHELXTL'
_computing_publication_material 'Bruker SHELXTL'
_computing_structure_refinement 'SHELXL-2014 (Sheldrick 2014)'
_computing_structure_solution 'SHELXS-97 (Sheldrick 2008)'
_diffrn_ambient_temperature 173(2)
_diffrn_measured_fraction_theta_full 0.999
_diffrn_measured_fraction_theta_max 0.980
_diffrn_measurement_device_type 'Bruker APEX-II CCD'
_diffrn_measurement_method '\f and \w scans'
_diffrn_radiation_type MoK\a
_diffrn_radiation_wavelength 0.71073
_diffrn_reflns_av_R_equivalents 0.0760
_diffrn_reflns_av_unetI/netI 0.1159
_diffrn_reflns_Laue_measured_fraction_full 0.999
_diffrn_reflns_Laue_measured_fraction_max 0.980
_diffrn_reflns_limit_h_max 30
_diffrn_reflns_limit_h_min -30
_diffrn_reflns_limit_k_max 8
_diffrn_reflns_limit_k_min -13
_diffrn_reflns_limit_l_max 46
_diffrn_reflns_limit_l_min -46
_diffrn_reflns_number 58115
_diffrn_reflns_point_group_measured_fraction_full 0.999
_diffrn_reflns_point_group_measured_fraction_max 0.980
_diffrn_reflns_theta_full 25.242
_diffrn_reflns_theta_max 30.063
_diffrn_reflns_theta_min 1.887
_exptl_absorpt_coefficient_mu 0.746
_exptl_absorpt_correction_T_max 0.984
_exptl_absorpt_correction_T_min 0.928
_exptl_absorpt_correction_type multi-scan
_exptl_absorpt_process_details sadabs
_exptl_crystal_colour dark-purple
_exptl_crystal_density_diffrn 1.220
_exptl_crystal_density_meas ?
_exptl_crystal_description platelet
_exptl_crystal_F_000 2624
_exptl_crystal_size_max 0.100
_exptl_crystal_size_mid 0.060
_exptl_crystal_size_min 0.020
_refine_diff_density_max 1.336
_refine_diff_density_min -0.856
_refine_diff_density_rms 0.072
_refine_ls_extinction_method none
_refine_ls_goodness_of_fit_ref 1.017
_refine_ls_hydrogen_treatment constr
_refine_ls_matrix_type full
_refine_ls_number_parameters 807
_refine_ls_number_reflns 19878
_refine_ls_number_restraints 0
_refine_ls_restrained_S_all 1.017
_refine_ls_R_factor_all 0.1796
_refine_ls_R_factor_gt 0.0787
_refine_ls_shift/su_max 0.001
_refine_ls_shift/su_mean 0.000
_refine_ls_structure_factor_coef Fsqd
_refine_ls_weighting_details 'w=1/[\s^2^(Fo^2^)+(0.0928P)^2^+1.8416P] where P=(Fo^2^+2Fc^2^)/3'
_refine_ls_weighting_scheme calc
_refine_ls_wR_factor_gt 0.1770
_refine_ls_wR_factor_ref 0.2170
_reflns_Friedel_coverage 0.000
_reflns_number_gt 8821
_reflns_number_total 19878
_reflns_threshold_expression 'I > 2\s(I)'
_cod_data_source_file c8nj00335a2.cif
_cod_data_source_block compound16cis
_cod_depositor_comments
;
The following automatic conversions were performed:

'_exptl_crystal_density_meas' value 'not measured' was changed to '?'
- the value is perceived as not measured.

Automatic conversion script
Id: cif_fix_values 4973 2017-02-22 13:04:09Z antanas 

 Adding full bibliography for 7057234--7057238.cif.
;
_cod_original_cell_volume 6913.7(8)
_cod_database_code 7057237
_shelx_shelxl_version_number 2016/6
_shelx_space_group_comment
;
The symmetry employed for this shelxl refinement is uniquely defined
by the following loop, which should always be used as a source of
symmetry information in preference to the above space-group names.
They are only intended as comments.
;
_shelx_estimated_absorpt_t_min 0.929
_shelx_estimated_absorpt_t_max 0.985

loop_
_space_group_symop_operation_xyz
'x, y, z'
'-x+1/2, y, -z+1/2'
'-x, -y, -z'
'x-1/2, -y, z-1/2'

loop_
_atom_site_label
_atom_site_type_symbol
_atom_site_fract_x
_atom_site_fract_y
_atom_site_fract_z
_atom_site_U_iso_or_equiv
_atom_site_adp_type
_atom_site_occupancy
_atom_site_site_symmetry_order
_atom_site_calc_flag
_atom_site_refinement_flags_posn
_atom_site_refinement_flags_adp
C1 C 0.2313(2) 0.5241(5) 0.61244(16) 0.0632(13) Uani 1 1 d . .
H1 H 0.193971 0.574971 0.614693 0.076 Uiso 1 1 calc R U
C2 C 0.2861(2) 0.5806(5) 0.59825(16) 0.0642(14) Uani 1 1 d . .
H2 H 0.292104 0.672438 0.588895 0.077 Uiso 1 1 calc R U
C3 C 0.32868(19) 0.4772(4) 0.60066(14) 0.0516(11) Uani 1 1 d . .
H3 H 0.370621 0.483751 0.593679 0.062 Uiso 1 1 calc R U
C4 C 0.29943(17) 0.3578(4) 0.61543(13) 0.0452(10) Uani 1 1 d . .
C5 C 0.32500(17) 0.2242(4) 0.62185(13) 0.0433(10) Uani 1 1 d . .
C6 C 0.29287(17) 0.1044(4) 0.63017(13) 0.0451(10) Uani 1 1 d . .
C7 C 0.31954(18) -0.0251(4) 0.64321(14) 0.0516(11) Uani 1 1 d . .
H7 H 0.362495 -0.045832 0.646327 0.062 Uiso 1 1 calc R U
C8 C 0.27187(18) -0.1133(5) 0.65035(15) 0.0544(12) Uani 1 1 d . .
H8 H 0.275180 -0.205981 0.659892 0.065 Uiso 1 1 calc R U
C9 C 0.21650(18) -0.0389(4) 0.64068(14) 0.0508(11) Uani 1 1 d . .
C10 C 0.15439(18) -0.0926(5) 0.64070(14) 0.0532(12) Uani 1 1 d . .
C11 C 0.1319(2) -0.2024(5) 0.66339(16) 0.0659(14) Uani 1 1 d . .
H11 H 0.155488 -0.259815 0.681700 0.079 Uiso 1 1 calc R U
C12 C 0.0695(2) -0.2113(5) 0.65412(16) 0.0697(15) Uani 1 1 d . .
H12 H 0.041638 -0.275719 0.665029 0.084 Uiso 1 1 calc R U
C13 C 0.05386(18) -0.1060(5) 0.62508(15) 0.0549(12) Uani 1 1 d . .
C14 C -0.00460(18) -0.0790(5) 0.60639(14) 0.0547(12) Uani 1 1 d . .
C15 C -0.01752(18) 0.0083(5) 0.57369(14) 0.0511(11) Uani 1 1 d . .
C16 C -0.07647(19) 0.0522(5) 0.55684(15) 0.0580(13) Uani 1 1 d . .
H16 H -0.115749 0.023150 0.565234 0.070 Uiso 1 1 calc R U
C17 C -0.0663(2) 0.1429(5) 0.52664(16) 0.0635(13) Uani 1 1 d . .
H17 H -0.096738 0.190498 0.510246 0.076 Uiso 1 1 calc R U
C18 C -0.0025(2) 0.1523(5) 0.52449(15) 0.0580(12) Uani 1 1 d . .
H18 H 0.017397 0.208308 0.505513 0.070 Uiso 1 1 calc R U
C19 C 0.39412(18) 0.2150(4) 0.61988(15) 0.0482(11) Uani 1 1 d . .
C20 C 0.4204(2) 0.1192(5) 0.59481(18) 0.0679(15) Uani 1 1 d . .
H20 H 0.394598 0.063134 0.577408 0.082 Uiso 1 1 calc R U
C21 C 0.4839(2) 0.1049(5) 0.5950(2) 0.0789(18) Uani 1 1 d . .
H21 H 0.501417 0.035540 0.578818 0.095 Uiso 1 1 calc R U
C22 C 0.5223(2) 0.1901(5) 0.61849(19) 0.0674(15) Uani 1 1 d . .
C23 C 0.49662(18) 0.2868(4) 0.64373(15) 0.0524(12) Uani 1 1 d . .
H23 H 0.522589 0.344720 0.660472 0.063 Uiso 1 1 calc R U
C24 C 0.43249(18) 0.2979(4) 0.64423(14) 0.0473(11) Uani 1 1 d . .
H24 H 0.414806 0.363571 0.661574 0.057 Uiso 1 1 calc R U
C25 C 0.5907(2) 0.1650(5) 0.6184(2) 0.0803(19) Uani 1 1 d . .
C26 C 0.69360(19) 0.2629(5) 0.61882(17) 0.0600(13) Uani 1 1 d . .
C27 C 0.7243(2) 0.3320(7) 0.5926(2) 0.103(2) Uani 1 1 d . .
H27 H 0.702400 0.392153 0.574147 0.124 Uiso 1 1 calc R U
C28 C 0.7890(3) 0.3194(9) 0.5909(3) 0.136(3) Uani 1 1 d . .
H28 H 0.810232 0.370184 0.571430 0.164 Uiso 1 1 calc R U
C29 C 0.8201(3) 0.2379(9) 0.6162(3) 0.107(3) Uani 1 1 d . .
H29 H 0.863820 0.231854 0.615224 0.128 Uiso 1 1 calc R U
C30 C 0.7905(3) 0.1614(9) 0.6440(3) 0.119(3) Uani 1 1 d . .
H30 H 0.813155 0.101142 0.661972 0.142 Uiso 1 1 calc R U
C31 C 0.7260(3) 0.1736(7) 0.6454(2) 0.106(2) Uani 1 1 d . .
H31 H 0.704413 0.121381 0.664485 0.127 Uiso 1 1 calc R U
C32 C -0.05817(19) -0.1547(5) 0.62288(15) 0.0603(13) Uani 1 1 d . .
C33 C -0.0692(2) -0.1418(7) 0.66377(18) 0.0846(18) Uani 1 1 d . .
H33 H -0.043626 -0.083939 0.680785 0.102 Uiso 1 1 calc R U
C34 C -0.1183(3) -0.2149(8) 0.6794(2) 0.104(2) Uani 1 1 d . .
H34 H -0.125597 -0.207426 0.707243 0.125 Uiso 1 1 calc R U
C35 C -0.1565(2) -0.2979(8) 0.6549(2) 0.101(2) Uani 1 1 d . .
C36 C -0.1453(2) -0.3093(6) 0.61527(19) 0.0788(18) Uani 1 1 d . .
H36 H -0.171045 -0.367364 0.598418 0.095 Uiso 1 1 calc R U
C37 C -0.09694(19) -0.2374(5) 0.59883(17) 0.0642(14) Uani 1 1 d . .
H37 H -0.090527 -0.245323 0.570846 0.077 Uiso 1 1 calc R U
C38 C -0.2091(3) -0.3794(10) 0.6731(2) 0.147(4) Uani 1 1 d . .
H38A H -0.217313 -0.340904 0.699569 0.220 Uiso 1 1 calc R U
H38B H -0.197050 -0.476967 0.676051 0.220 Uiso 1 1 calc R U
H38C H -0.246565 -0.372440 0.655217 0.220 Uiso 1 1 calc R U
C39 C 0.1792(2) 0.1440(7) 0.72161(17) 0.087(2) Uani 1 1 d . .
H39 H 0.219207 0.105731 0.718767 0.104 Uiso 1 1 calc R U
C40 C 0.1455(2) 0.1282(7) 0.75631(17) 0.0854(19) Uani 1 1 d . .
H40 H 0.158305 0.080794 0.780409 0.102 Uiso 1 1 calc R U
C41 C 0.0907(2) 0.1949(6) 0.74831(15) 0.0660(14) Uani 1 1 d . .
H41 H 0.057450 0.201433 0.765800 0.079 Uiso 1 1 calc R U
C42 C 0.09229(18) 0.2528(5) 0.70902(14) 0.0564(12) Uani 1 1 d . .
C43 C 0.04521(17) 0.3253(5) 0.68769(14) 0.0477(11) Uani 1 1 d . .
C44 C 0.04451(17) 0.3648(4) 0.64722(14) 0.0474(10) Uani 1 1 d . .
C45 C -0.0004(2) 0.4500(5) 0.62585(16) 0.0596(13) Uani 1 1 d . .
H45 H -0.037006 0.486669 0.636343 0.072 Uiso 1 1 calc R U
C46 C 0.0184(2) 0.4690(5) 0.58818(16) 0.0631(14) Uani 1 1 d . .
H46 H -0.001954 0.522323 0.567384 0.076 Uiso 1 1 calc R U
C47 C 0.0747(2) 0.3937(5) 0.58564(14) 0.0527(11) Uani 1 1 d . .
C48 C 0.11302(19) 0.3746(5) 0.55188(14) 0.0497(11) Uani 1 1 d . .
C49 C 0.1274(2) 0.4686(5) 0.52111(15) 0.0608(13) Uani 1 1 d . .
H49 H 0.109363 0.557426 0.516415 0.073 Uiso 1 1 calc R U
C50 C 0.1715(2) 0.4087(5) 0.49960(15) 0.0618(13) Uani 1 1 d . .
H50 H 0.191093 0.448924 0.477499 0.074 Uiso 1 1 calc R U
C51 C 0.18333(19) 0.2741(4) 0.51605(13) 0.0476(10) Uani 1 1 d . .
C52 C 0.22262(18) 0.1718(4) 0.50113(13) 0.0469(11) Uani 1 1 d . .
C53 C 0.22406(18) 0.0322(5) 0.51195(14) 0.0529(12) Uani 1 1 d . .
C54 C 0.2658(2) -0.0720(5) 0.49976(16) 0.0696(15) Uani 1 1 d . .
H54 H 0.298396 -0.059887 0.482006 0.083 Uiso 1 1 calc R U
C55 C 0.2503(2) -0.1927(6) 0.51830(18) 0.0798(17) Uani 1 1 d . .
H55 H 0.270155 -0.280086 0.516216 0.096 Uiso 1 1 calc R U
C56 C 0.1999(2) -0.1621(5) 0.54073(16) 0.0628(13) Uani 1 1 d . .
H56 H 0.179674 -0.227945 0.556750 0.075 Uiso 1 1 calc R U
C57 C 0.26711(18) 0.2167(4) 0.47089(14) 0.0462(10) Uani 1 1 d . .
C58 C 0.3092(2) 0.3219(5) 0.48043(15) 0.0586(12) Uani 1 1 d . .
H58 H 0.307670 0.368860 0.505505 0.070 Uiso 1 1 calc R U
C59 C 0.3534(2) 0.3591(5) 0.45366(15) 0.0587(12) Uani 1 1 d . .
H59 H 0.382329 0.430532 0.460533 0.070 Uiso 1 1 calc R U
C60 C 0.35527(18) 0.2918(4) 0.41679(14) 0.0468(10) Uani 1 1 d . .
C61 C 0.31194(18) 0.1912(4) 0.40674(13) 0.0447(10) Uani 1 1 d . .
H61 H 0.311920 0.147062 0.381164 0.054 Uiso 1 1 calc R U
C62 C 0.26878(18) 0.1546(4) 0.43368(14) 0.0479(11) Uani 1 1 d . .
H62 H 0.239314 0.084631 0.426439 0.057 Uiso 1 1 calc R U
C63 C 0.40633(19) 0.3320(5) 0.38981(14) 0.0492(11) Uani 1 1 d . .
C64 C 0.5280(2) 0.3206(5) 0.34774(15) 0.0592(13) Uani 1 1 d . .
H64 H 0.529682 0.386114 0.369129 0.071 Uiso 1 1 calc R U
C65 C 0.5749(2) 0.3165(5) 0.32040(17) 0.0675(14) Uani 1 1 d . .
H65 H 0.608524 0.379888 0.323383 0.081 Uiso 1 1 calc R U
C66 C 0.5734(3) 0.2237(6) 0.28969(18) 0.0751(16) Uani 1 1 d . .
H66 H 0.605417 0.222306 0.271216 0.090 Uiso 1 1 calc R U
C67 C 0.5244(3) 0.1308(6) 0.28553(19) 0.0888(19) Uani 1 1 d . .
H67 H 0.523049 0.065645 0.264046 0.107 Uiso 1 1 calc R U
C68 C 0.4777(2) 0.1319(5) 0.31218(19) 0.0784(17) Uani 1 1 d . .
H68 H 0.444544 0.067324 0.309326 0.094 Uiso 1 1 calc R U
C69 C 0.4795(2) 0.2288(5) 0.34336(16) 0.0564(12) Uani 1 1 d . .
C70 C -0.00909(18) 0.3662(5) 0.71120(13) 0.0527(11) Uani 1 1 d . .
C71 C -0.0052(2) 0.4715(6) 0.73778(19) 0.0859(18) Uani 1 1 d . .
H71 H 0.032389 0.522220 0.741165 0.103 Uiso 1 1 calc R U
C72 C -0.0549(3) 0.5074(7) 0.76033(19) 0.095(2) Uani 1 1 d . .
H72 H -0.050625 0.582920 0.778643 0.114 Uiso 1 1 calc R U
C73 C -0.1085(2) 0.4387(7) 0.75699(17) 0.0816(18) Uani 1 1 d . .
C74 C -0.1147(3) 0.3373(9) 0.7286(3) 0.139(4) Uani 1 1 d . .
H74 H -0.153352 0.291732 0.723764 0.166 Uiso 1 1 calc R U
C75 C -0.0641(3) 0.3004(8) 0.7066(2) 0.121(3) Uani 1 1 d . .
H75 H -0.068449 0.226504 0.687747 0.145 Uiso 1 1 calc R U
C76 C -0.1631(3) 0.4763(9) 0.78254(19) 0.116(3) Uani 1 1 d . .
H76A H -0.148105 0.490318 0.810613 0.173 Uiso 1 1 calc R U
H76B H -0.193522 0.400777 0.781190 0.173 Uiso 1 1 calc R U
H76C H -0.182666 0.561653 0.772138 0.173 Uiso 1 1 calc R U
N1 N 0.23796(15) 0.3907(4) 0.62234(11) 0.0513(9) Uani 1 1 d . .
N2 N 0.22888(13) 0.0919(3) 0.62913(11) 0.0442(9) Uani 1 1 d . .
N3 N 0.10725(14) -0.0317(4) 0.61723(11) 0.0491(9) Uani 1 1 d . .
N4 N 0.02751(15) 0.0741(4) 0.55199(11) 0.0504(9) Uani 1 1 d . .
N5 N 0.62773(18) 0.2756(4) 0.6195(2) 0.1026(13) Uani 1 1 d . .
H5 H 0.611185 0.358791 0.620580 0.123 Uiso 1 1 calc R U
N6 N 0.14906(16) 0.2181(5) 0.69328(12) 0.0663(12) Uani 1 1 d . .
N7 N 0.09003(14) 0.3305(4) 0.62082(11) 0.0475(9) Uani 1 1 d . .
N8 N 0.14601(15) 0.2574(3) 0.54844(11) 0.0472(9) Uani 1 1 d . .
N9 N 0.18313(14) -0.0301(4) 0.53725(12) 0.0511(9) Uani 1 1 d . .
N10 N 0.43056(17) 0.2232(4) 0.37047(12) 0.0574(10) Uani 1 1 d . .
H10 H 0.414649 0.141034 0.375027 0.069 Uiso 1 1 calc R U
O1 O 0.61097(14) 0.0481(3) 0.61640(16) 0.1026(13) Uani 1 1 d . .
O2 O 0.42416(14) 0.4515(3) 0.38658(10) 0.0613(9) Uani 1 1 d . .
Zn1 Zn 0.17389(2) 0.25647(5) 0.63796(2) 0.04945(16) Uani 1 1 d . .
Zn2 Zn 0.11771(2) 0.06909(5) 0.56604(2) 0.04936(16) Uani 1 1 d . .

loop_
_atom_site_aniso_label
_atom_site_aniso_U_11
_atom_site_aniso_U_22
_atom_site_aniso_U_33
_atom_site_aniso_U_23
_atom_site_aniso_U_13
_atom_site_aniso_U_12
C1 0.041(2) 0.056(3) 0.094(4) 0.015(3) 0.016(2) 0.020(2)
C2 0.051(3) 0.047(3) 0.096(4) 0.025(3) 0.013(3) 0.010(2)
C3 0.037(2) 0.043(3) 0.076(3) 0.015(2) 0.017(2) 0.0013(19)
C4 0.0256(18) 0.043(2) 0.068(3) 0.008(2) 0.0180(18) 0.0053(17)
C5 0.0256(18) 0.039(2) 0.067(3) 0.006(2) 0.0162(18) 0.0055(17)
C6 0.0271(19) 0.042(2) 0.067(3) 0.010(2) 0.0121(18) 0.0051(17)
C7 0.0267(19) 0.048(3) 0.080(3) 0.010(2) -0.002(2) 0.0036(18)
C8 0.035(2) 0.040(2) 0.087(3) 0.018(2) -0.003(2) 0.0015(19)
C9 0.029(2) 0.049(3) 0.075(3) 0.022(2) 0.000(2) -0.0017(18)
C10 0.033(2) 0.054(3) 0.073(3) 0.029(2) 0.005(2) -0.0041(19)
C11 0.038(2) 0.064(3) 0.095(4) 0.038(3) -0.003(2) -0.003(2)
C12 0.040(2) 0.074(3) 0.095(4) 0.047(3) -0.003(2) -0.011(2)
C13 0.029(2) 0.059(3) 0.077(3) 0.026(2) 0.005(2) -0.006(2)
C14 0.031(2) 0.063(3) 0.071(3) 0.018(2) 0.011(2) 0.002(2)
C15 0.027(2) 0.060(3) 0.067(3) 0.014(2) 0.0072(19) 0.0047(19)
C16 0.028(2) 0.063(3) 0.084(4) 0.011(3) 0.009(2) 0.010(2)
C17 0.041(2) 0.064(3) 0.085(4) 0.019(3) -0.005(2) 0.015(2)
C18 0.045(3) 0.064(3) 0.065(3) 0.018(2) 0.005(2) 0.010(2)
C19 0.030(2) 0.031(2) 0.085(3) 0.008(2) 0.023(2) 0.0041(17)
C20 0.033(2) 0.051(3) 0.122(4) -0.025(3) 0.026(3) -0.005(2)
C21 0.038(2) 0.046(3) 0.157(6) -0.031(3) 0.044(3) -0.005(2)
C22 0.032(2) 0.038(3) 0.135(5) 0.006(3) 0.029(3) 0.001(2)
C23 0.032(2) 0.032(2) 0.093(4) 0.011(2) 0.010(2) -0.0024(17)
C24 0.033(2) 0.030(2) 0.080(3) 0.008(2) 0.018(2) 0.0024(17)
C25 0.033(2) 0.035(3) 0.176(6) 0.012(3) 0.033(3) 0.008(2)
C26 0.029(2) 0.054(3) 0.097(4) -0.003(3) 0.010(2) 0.000(2)
C27 0.039(3) 0.122(5) 0.147(6) 0.052(5) 0.003(3) -0.003(3)
C28 0.043(4) 0.176(8) 0.193(9) 0.074(7) 0.027(4) 0.002(4)
C29 0.039(3) 0.143(7) 0.140(7) -0.048(5) 0.018(4) -0.004(4)
C30 0.045(3) 0.146(7) 0.164(7) 0.014(6) -0.006(4) 0.026(4)
C31 0.058(4) 0.110(5) 0.152(6) 0.039(5) 0.015(4) 0.016(4)
C32 0.026(2) 0.083(4) 0.073(3) 0.032(3) 0.006(2) 0.002(2)
C33 0.042(3) 0.133(5) 0.079(4) 0.029(4) 0.010(3) -0.009(3)
C34 0.058(4) 0.169(7) 0.087(4) 0.047(4) 0.023(3) -0.011(4)
C35 0.033(3) 0.164(7) 0.107(5) 0.064(5) 0.011(3) -0.012(3)
C36 0.034(2) 0.096(4) 0.106(5) 0.052(4) -0.005(3) -0.007(3)
C37 0.027(2) 0.076(4) 0.089(4) 0.031(3) 0.002(2) 0.001(2)
C38 0.055(4) 0.224(9) 0.162(7) 0.109(7) 0.010(4) -0.045(5)
C39 0.042(3) 0.133(5) 0.087(4) 0.049(4) 0.020(3) 0.033(3)
C40 0.061(3) 0.122(5) 0.074(4) 0.050(3) 0.021(3) 0.027(3)
C41 0.041(3) 0.088(4) 0.072(3) 0.018(3) 0.020(2) 0.003(2)
C42 0.028(2) 0.075(3) 0.067(3) 0.013(3) 0.015(2) 0.005(2)
C43 0.0218(18) 0.057(3) 0.066(3) -0.002(2) 0.0101(18) 0.0000(18)
C44 0.030(2) 0.050(3) 0.063(3) 0.005(2) 0.0100(19) 0.0084(18)
C45 0.040(2) 0.060(3) 0.079(4) -0.002(3) 0.004(2) 0.020(2)
C46 0.053(3) 0.060(3) 0.077(4) 0.013(3) 0.007(3) 0.028(2)
C47 0.047(2) 0.047(3) 0.064(3) 0.012(2) 0.009(2) 0.019(2)
C48 0.043(2) 0.043(3) 0.064(3) 0.018(2) 0.007(2) 0.013(2)
C49 0.068(3) 0.046(3) 0.069(3) 0.011(2) 0.010(3) 0.019(2)
C50 0.065(3) 0.052(3) 0.070(3) 0.015(2) 0.017(3) 0.001(2)
C51 0.040(2) 0.050(3) 0.053(3) 0.014(2) 0.0080(19) 0.0019(19)
C52 0.031(2) 0.049(3) 0.061(3) 0.015(2) 0.0093(19) 0.0034(18)
C53 0.029(2) 0.064(3) 0.067(3) 0.017(2) 0.011(2) 0.010(2)
C54 0.051(3) 0.071(3) 0.089(4) 0.025(3) 0.025(3) 0.028(3)
C55 0.064(3) 0.071(4) 0.106(5) 0.024(3) 0.023(3) 0.033(3)
C56 0.049(3) 0.046(3) 0.094(4) 0.019(3) 0.012(3) 0.013(2)
C57 0.032(2) 0.048(3) 0.059(3) 0.009(2) 0.0072(19) -0.0012(18)
C58 0.049(3) 0.068(3) 0.060(3) -0.003(2) 0.019(2) -0.009(2)
C59 0.043(2) 0.062(3) 0.073(3) -0.001(3) 0.016(2) -0.012(2)
C60 0.036(2) 0.041(2) 0.065(3) 0.008(2) 0.012(2) 0.0035(18)
C61 0.031(2) 0.045(3) 0.058(3) -0.001(2) 0.0030(18) 0.0053(18)
C62 0.030(2) 0.048(3) 0.066(3) 0.007(2) 0.0044(19) -0.0018(18)
C63 0.040(2) 0.042(3) 0.067(3) 0.013(2) 0.017(2) 0.010(2)
C64 0.045(3) 0.059(3) 0.077(3) -0.001(2) 0.024(2) 0.001(2)
C65 0.052(3) 0.063(3) 0.091(4) 0.008(3) 0.031(3) 0.011(2)
C66 0.070(4) 0.074(4) 0.085(4) 0.011(3) 0.037(3) 0.023(3)
C67 0.097(5) 0.074(4) 0.098(5) -0.021(3) 0.038(4) 0.013(4)
C68 0.065(3) 0.049(3) 0.124(5) -0.016(3) 0.034(3) 0.005(3)
C69 0.047(3) 0.040(3) 0.084(3) 0.002(2) 0.023(2) 0.008(2)
C70 0.028(2) 0.075(3) 0.056(3) -0.009(2) 0.0067(19) 0.005(2)
C71 0.056(3) 0.086(4) 0.117(5) -0.041(4) 0.017(3) -0.004(3)
C72 0.078(4) 0.110(5) 0.097(5) -0.046(4) 0.012(4) 0.026(4)
C73 0.043(3) 0.139(6) 0.064(3) -0.018(3) 0.009(2) 0.033(3)
C74 0.044(3) 0.196(8) 0.182(8) -0.096(7) 0.053(4) -0.033(4)
C75 0.047(3) 0.162(6) 0.158(7) -0.098(6) 0.049(4) -0.038(4)
C76 0.075(4) 0.195(8) 0.078(4) -0.015(5) 0.024(3) 0.060(5)
N1 0.0325(18) 0.046(2) 0.077(3) 0.0188(19) 0.0175(17) 0.0114(15)
N2 0.0221(15) 0.043(2) 0.069(2) 0.0191(17) 0.0097(15) 0.0010(14)
N3 0.0254(16) 0.051(2) 0.072(2) 0.0228(18) 0.0047(16) -0.0021(15)
N4 0.0331(18) 0.057(2) 0.062(2) 0.0170(18) 0.0088(16) 0.0107(16)
N5 0.0358(14) 0.0397(16) 0.236(4) 0.006(2) 0.0415(19) 0.0065(12)
N6 0.0294(18) 0.099(3) 0.071(3) 0.037(2) 0.0145(18) 0.019(2)
N7 0.0271(16) 0.052(2) 0.064(2) 0.0103(18) 0.0103(16) 0.0122(15)
N8 0.0331(17) 0.047(2) 0.062(2) 0.0125(17) 0.0096(16) 0.0093(16)
N9 0.0298(17) 0.047(2) 0.078(3) 0.0196(19) 0.0090(17) 0.0066(15)
N10 0.048(2) 0.034(2) 0.093(3) 0.0059(19) 0.030(2) 0.0021(16)
O1 0.0358(14) 0.0397(16) 0.236(4) 0.006(2) 0.0415(19) 0.0065(12)
O2 0.0574(19) 0.0328(17) 0.097(3) 0.0069(16) 0.0377(18) 0.0011(14)
Zn1 0.0251(2) 0.0567(3) 0.0679(3) 0.0179(3) 0.0157(2) 0.0104(2)
Zn2 0.0277(2) 0.0498(3) 0.0716(4) 0.0204(3) 0.0124(2) 0.0058(2)

loop_
_atom_type_symbol
_atom_type_description
_atom_type_scat_dispersion_real
_atom_type_scat_dispersion_imag
_atom_type_scat_source
C C 0.0033 0.0016 'International Tables Vol C Tables 4.2.6.8 and 6.1.1.4'
H H 0.0000 0.0000 'International Tables Vol C Tables 4.2.6.8 and 6.1.1.4'
N N 0.0061 0.0033 'International Tables Vol C Tables 4.2.6.8 and 6.1.1.4'
O O 0.0106 0.0060 'International Tables Vol C Tables 4.2.6.8 and 6.1.1.4'
Zn Zn 0.2839 1.4301 'International Tables Vol C Tables 4.2.6.8 and 6.1.1.4'

loop_
_geom_angle_atom_site_label_1
_geom_angle_atom_site_label_2
_geom_angle_atom_site_label_3
_geom_angle
N1 C1 C2 111.9(4)
N1 C1 H1 124.0
C2 C1 H1 124.0
C3 C2 C1 106.0(4)
C3 C2 H2 127.0
C1 C2 H2 127.0
C2 C3 C4 107.8(4)
C2 C3 H3 126.1
C4 C3 H3 126.1
N1 C4 C5 123.4(3)
N1 C4 C3 108.6(3)
C5 C4 C3 128.0(3)
C6 C5 C4 126.5(3)
C6 C5 C19 118.0(3)
C4 C5 C19 115.4(3)
C5 C6 N2 125.3(3)
C5 C6 C7 126.2(3)
N2 C6 C7 108.4(3)
C8 C7 C6 107.5(3)
C8 C7 H7 126.3
C6 C7 H7 126.3
C7 C8 C9 106.3(4)
C7 C8 H8 126.9
C9 C8 H8 126.9
N2 C9 C8 111.1(3)
N2 C9 C10 122.4(4)
C8 C9 C10 126.4(4)
N3 C10 C11 111.0(4)
N3 C10 C9 120.5(4)
C11 C10 C9 128.5(4)
C12 C11 C10 107.0(4)
C12 C11 H11 126.5
C10 C11 H11 126.5
C11 C12 C13 107.5(4)
C11 C12 H12 126.2
C13 C12 H12 126.2
N3 C13 C14 123.9(4)
N3 C13 C12 108.9(4)
C14 C13 C12 127.2(4)
C15 C14 C13 126.6(4)
C15 C14 C32 117.0(4)
C13 C14 C32 116.4(4)
C14 C15 N4 124.3(4)
C14 C15 C16 128.5(4)
N4 C15 C16 107.2(4)
C17 C16 C15 107.7(4)
C17 C16 H16 126.2
C15 C16 H16 126.2
C16 C17 C18 106.4(4)
C16 C17 H17 126.8
C18 C17 H17 126.8
N4 C18 C17 112.2(4)
N4 C18 H18 123.9
C17 C18 H18 123.9
C24 C19 C20 119.0(4)
C24 C19 C5 120.5(4)
C20 C19 C5 120.5(4)
C21 C20 C19 120.2(5)
C21 C20 H20 119.9
C19 C20 H20 119.9
C20 C21 C22 120.8(4)
C20 C21 H21 119.6
C22 C21 H21 119.6
C21 C22 C23 119.6(4)
C21 C22 C25 117.8(4)
C23 C22 C25 122.4(5)
C22 C23 C24 119.3(4)
C22 C23 H23 120.4
C24 C23 H23 120.4
C19 C24 C23 121.0(4)
C19 C24 H24 119.5
C23 C24 H24 119.5
O1 C25 N5 121.8(4)
O1 C25 C22 120.7(4)
N5 C25 C22 117.5(4)
C27 C26 C31 118.9(5)
C27 C26 N5 120.5(5)
C31 C26 N5 120.6(5)
C26 C27 C28 121.5(6)
C26 C27 H27 119.3
C28 C27 H27 119.3
C29 C28 C27 120.3(7)
C29 C28 H28 119.9
C27 C28 H28 119.9
C28 C29 C30 121.0(6)
C28 C29 H29 119.5
C30 C29 H29 119.5
C29 C30 C31 118.7(7)
C29 C30 H30 120.7
C31 C30 H30 120.7
C26 C31 C30 119.7(6)
C26 C31 H31 120.1
C30 C31 H31 120.1
C37 C32 C33 118.9(4)
C37 C32 C14 121.8(5)
C33 C32 C14 119.2(5)
C34 C33 C32 119.2(6)
C34 C33 H33 120.4
C32 C33 H33 120.4
C35 C34 C33 121.0(6)
C35 C34 H34 119.5
C33 C34 H34 119.5
C36 C35 C34 119.1(5)
C36 C35 C38 121.0(7)
C34 C35 C38 119.8(7)
C35 C36 C37 121.2(6)
C35 C36 H36 119.4
C37 C36 H36 119.4
C32 C37 C36 120.5(5)
C32 C37 H37 119.8
C36 C37 H37 119.8
C35 C38 H38A 109.5
C35 C38 H38B 109.5
H38A C38 H38B 109.5
C35 C38 H38C 109.5
H38A C38 H38C 109.5
H38B C38 H38C 109.5
N6 C39 C40 112.6(4)
N6 C39 H39 123.7
C40 C39 H39 123.7
C41 C40 C39 105.8(4)
C41 C40 H40 127.1
C39 C40 H40 127.1
C40 C41 C42 107.5(4)
C40 C41 H41 126.2
C42 C41 H41 126.2
C43 C42 N6 124.1(4)
C43 C42 C41 127.6(4)
N6 C42 C41 108.3(4)
C42 C43 C44 126.5(4)
C42 C43 C70 116.0(4)
C44 C43 C70 117.5(4)
N7 C44 C43 124.7(4)
N7 C44 C45 107.9(4)
C43 C44 C45 127.3(4)
C46 C45 C44 107.9(4)
C46 C45 H45 126.0
C44 C45 H45 126.0
C45 C46 C47 106.7(4)
C45 C46 H46 126.7
C47 C46 H46 126.7
N7 C47 C46 110.6(4)
N7 C47 C48 119.5(4)
C46 C47 C48 129.8(4)
N8 C48 C49 109.9(4)
N8 C48 C47 120.2(4)
C49 C48 C47 129.6(4)
C50 C49 C48 107.2(4)
C50 C49 H49 126.4
C48 C49 H49 126.4
C49 C50 C51 107.7(4)
C49 C50 H50 126.1
C51 C50 H50 126.1
N8 C51 C52 125.2(4)
N8 C51 C50 107.6(4)
C52 C51 C50 127.0(4)
C53 C52 C51 126.3(4)
C53 C52 C57 116.6(4)
C51 C52 C57 117.1(4)
N9 C53 C52 124.6(4)
N9 C53 C54 107.5(4)
C52 C53 C54 127.9(4)
C55 C54 C53 107.4(4)
C55 C54 H54 126.3
C53 C54 H54 126.3
C54 C55 C56 106.2(4)
C54 C55 H55 126.9
C56 C55 H55 126.9
N9 C56 C55 112.2(4)
N9 C56 H56 123.9
C55 C56 H56 123.9
C62 C57 C58 118.4(4)
C62 C57 C52 121.8(4)
C58 C57 C52 119.8(4)
C57 C58 C59 120.6(4)
C57 C58 H58 119.7
C59 C58 H58 119.7
C58 C59 C60 119.9(4)
C58 C59 H59 120.1
C60 C59 H59 120.1
C61 C60 C59 119.4(4)
C61 C60 C63 123.1(4)
C59 C60 C63 117.4(4)
C62 C61 C60 120.0(4)
C62 C61 H61 120.0
C60 C61 H61 120.0
C61 C62 C57 121.7(4)
C61 C62 H62 119.2
C57 C62 H62 119.2
O2 C63 N10 124.0(4)
O2 C63 C60 122.6(4)
N10 C63 C60 113.4(4)
C69 C64 C65 119.3(5)
C69 C64 H64 120.4
C65 C64 H64 120.4
C66 C65 C64 121.1(5)
C66 C65 H65 119.4
C64 C65 H65 119.4
C65 C66 C67 119.3(5)
C65 C66 H66 120.4
C67 C66 H66 120.4
C68 C67 C66 120.8(6)
C68 C67 H67 119.6
C66 C67 H67 119.6
C67 C68 C69 119.3(5)
C67 C68 H68 120.3
C69 C68 H68 120.3
C64 C69 C68 120.1(4)
C64 C69 N10 123.0(4)
C68 C69 N10 116.8(4)
C71 C70 C75 116.9(4)
C71 C70 C43 121.2(4)
C75 C70 C43 121.8(4)
C70 C71 C72 121.4(5)
C70 C71 H71 119.3
C72 C71 H71 119.3
C73 C72 C71 121.7(6)
C73 C72 H72 119.1
C71 C72 H72 119.1
C72 C73 C74 117.8(5)
C72 C73 C76 121.9(6)
C74 C73 C76 120.2(6)
C73 C74 C75 119.7(6)
C73 C74 H74 120.1
C75 C74 H74 120.1
C70 C75 C74 122.2(6)
C70 C75 H75 118.9
C74 C75 H75 118.9
C73 C76 H76A 109.5
C73 C76 H76B 109.5
H76A C76 H76B 109.5
C73 C76 H76C 109.5
H76A C76 H76C 109.5
H76B C76 H76C 109.5
C1 N1 C4 105.7(3)
C1 N1 Zn1 128.7(3)
C4 N1 Zn1 125.3(3)
C9 N2 C6 106.7(3)
C9 N2 Zn1 124.6(3)
C6 N2 Zn1 121.6(3)
C10 N3 C13 105.6(3)
C10 N3 Zn2 125.3(3)
C13 N3 Zn2 123.1(3)
C18 N4 C15 106.6(3)
C18 N4 Zn2 127.9(3)
C15 N4 Zn2 124.9(3)
C25 N5 C26 121.9(4)
C25 N5 H5 119.1
C26 N5 H5 119.1
C39 N6 C42 105.7(4)
C39 N6 Zn1 127.8(3)
C42 N6 Zn1 126.1(3)
C47 N7 C44 106.9(3)
C47 N7 Zn1 125.9(3)
C44 N7 Zn1 124.4(3)
C48 N8 C51 107.5(3)
C48 N8 Zn2 124.3(3)
C51 N8 Zn2 121.9(3)
C56 N9 C53 106.7(4)
C56 N9 Zn2 128.0(3)
C53 N9 Zn2 125.0(3)
C63 N10 C69 126.2(4)
C63 N10 H10 116.9
C69 N10 H10 116.9
N6 Zn1 N1 126.37(18)
N6 Zn1 N7 92.51(14)
N1 Zn1 N7 109.08(14)
N6 Zn1 N2 100.35(15)
N1 Zn1 N2 92.89(13)
N7 Zn1 N2 140.56(15)
N4 Zn2 N3 93.31(13)
N4 Zn2 N9 127.84(16)
N3 Zn2 N9 107.01(14)
N4 Zn2 N8 102.71(14)
N3 Zn2 N8 137.91(16)
N9 Zn2 N8 93.40(13)

loop_
_geom_bond_atom_site_label_1
_geom_bond_atom_site_label_2
_geom_bond_distance
C1 N1 1.334(6)
C1 C2 1.409(6)
C1 H1 0.9500
C2 C3 1.356(6)
C2 H2 0.9500
C3 C4 1.414(6)
C3 H3 0.9500
C4 N1 1.397(5)
C4 C5 1.413(5)
C5 C6 1.384(5)
C5 C19 1.502(5)
C6 N2 1.387(5)
C6 C7 1.433(6)
C7 C8 1.367(6)
C7 H7 0.9500
C8 C9 1.418(6)
C8 H8 0.9500
C9 N2 1.350(5)
C9 C10 1.439(5)
C10 N3 1.380(5)
C10 C11 1.402(6)
C11 C12 1.371(6)
C11 H11 0.9500
C12 C13 1.428(6)
C12 H12 0.9500
C13 N3 1.395(5)
C13 C14 1.402(6)
C14 C15 1.391(6)
C14 C32 1.497(6)
C15 N4 1.395(5)
C15 C16 1.428(6)
C16 C17 1.358(6)
C16 H16 0.9500
C17 C18 1.387(6)
C17 H17 0.9500
C18 N4 1.326(5)
C18 H18 0.9500
C19 C24 1.382(6)
C19 C20 1.386(6)
C20 C21 1.379(6)
C20 H20 0.9500
C21 C22 1.379(7)
C21 H21 0.9500
C22 C23 1.389(7)
C22 C25 1.499(6)
C23 C24 1.391(5)
C23 H23 0.9500
C24 H24 0.9500
C25 O1 1.213(5)
C25 N5 1.334(6)
C26 C27 1.306(7)
C26 C31 1.395(8)
C26 N5 1.431(5)
C27 C28 1.410(8)
C27 H27 0.9500
C28 C29 1.307(10)
C28 H28 0.9500
C29 C30 1.367(10)
C29 H29 0.9500
C30 C31 1.403(8)
C30 H30 0.9500
C31 H31 0.9500
C32 C37 1.380(7)
C32 C33 1.397(7)
C33 C34 1.397(7)
C33 H33 0.9500
C34 C35 1.382(10)
C34 H34 0.9500
C35 C36 1.355(9)
C35 C38 1.534(7)
C36 C37 1.391(6)
C36 H36 0.9500
C37 H37 0.9500
C38 H38A 0.9800
C38 H38B 0.9800
C38 H38C 0.9800
C39 N6 1.324(6)
C39 C40 1.404(7)
C39 H39 0.9500
C40 C41 1.361(7)
C40 H40 0.9500
C41 C42 1.422(6)
C41 H41 0.9500
C42 C43 1.396(6)
C42 N6 1.400(5)
C43 C44 1.396(6)
C43 C70 1.497(5)
C44 N7 1.392(5)
C44 C45 1.431(6)
C45 C46 1.348(7)
C45 H45 0.9500
C46 C47 1.423(6)
C46 H46 0.9500
C47 N7 1.344(5)
C47 C48 1.441(6)
C48 N8 1.345(5)
C48 C49 1.413(6)
C49 C50 1.352(6)
C49 H49 0.9500
C50 C51 1.426(6)
C50 H50 0.9500
C51 N8 1.388(5)
C51 C52 1.409(6)
C52 C53 1.394(6)
C52 C57 1.492(5)
C53 N9 1.389(5)
C53 C54 1.424(6)
C54 C55 1.367(7)
C54 H54 0.9500
C55 C56 1.384(7)
C55 H55 0.9500
C56 N9 1.327(5)
C56 H56 0.9500
C57 C62 1.375(6)
C57 C58 1.388(6)
C58 C59 1.387(6)
C58 H58 0.9500
C59 C60 1.388(6)
C59 H59 0.9500
C60 C61 1.377(6)
C60 C63 1.509(6)
C61 C62 1.373(5)
C61 H61 0.9500
C62 H62 0.9500
C63 O2 1.222(5)
C63 N10 1.351(5)
C64 C69 1.375(6)
C64 C65 1.397(6)
C64 H64 0.9500
C65 C66 1.356(8)
C65 H65 0.9500
C66 C67 1.388(8)
C66 H66 0.9500
C67 C68 1.378(7)
C67 H67 0.9500
C68 C69 1.393(7)
C68 H68 0.9500
C69 N10 1.427(5)
C70 C71 1.345(7)
C70 C75 1.349(7)
C71 C72 1.386(7)
C71 H71 0.9500
C72 C73 1.335(8)
C72 H72 0.9500
C73 C74 1.361(9)
C73 C76 1.534(7)
C74 C75 1.394(7)
C74 H74 0.9500
C75 H75 0.9500
C76 H76A 0.9800
C76 H76B 0.9800
C76 H76C 0.9800
N1 Zn1 1.985(3)
N2 Zn1 2.014(3)
N3 Zn2 1.982(3)
N4 Zn2 1.981(3)
N5 H5 0.8800
N6 Zn1 1.976(4)
N7 Zn1 2.002(3)
N8 Zn2 2.013(3)
N9 Zn2 1.994(3)
N10 H10 0.8800
